data_7244269
loop_
_publ_author_name
'Bao, Lihong'
'Jones, Leighton O.'
'Garrote Ca\~nas, Ana M.'
'Yan, Yunhan'
'Pask, Christopher M.'
'Hardie, Michaele J.'
'Mosquera, Martin A.'
'Schatz, George C.'
'Sergeeva, Natalia N.'

_publ_section_title
;
 Multipurpose made colorimetric materials for amines, pH change and metal
 ion detection
;
_journal_issue 5
_journal_name_full 'RSC Advances'
_journal_page_first 2684
_journal_page_last 2692
_journal_paper_doi 10.1039/D1RA07811A
_journal_volume 12
_journal_year 2022
_chemical_formula_moiety 'Cl O4, C23 H20 F6 N5 O2'
_chemical_formula_sum 'C23 H20 Cl F6 N5 O6'
_chemical_formula_weight 611.89
_space_group_crystal_system monoclinic
_space_group_IT_number 14
_space_group_name_Hall '-P 2ybc'
_space_group_name_H-M_alt 'P 1 21/c 1'
_atom_sites_solution_hydrogens geom
_atom_sites_solution_primary direct
_audit_creation_date 2021-05-26
_audit_creation_method
;
Olex2 1.2
(compiled 2018.05.29 svn.r3508 for OlexSys, GUI svn.r5506)
;
_audit_update_record
;
2021-05-27 deposited with the CCDC.	2022-01-10 downloaded from the CCDC.
;
_cell_angle_alpha 90
_cell_angle_beta 107.731(4)
_cell_angle_gamma 90
_cell_formula_units_Z 4
_cell_length_a 15.2533(7)
_cell_length_b 12.9873(5)
_cell_length_c 13.5404(5)
_cell_measurement_reflns_used 4236
_cell_measurement_temperature 120.00(11)
_cell_measurement_theta_max 73.3930
_cell_measurement_theta_min 4.8230
_cell_volume 2554.92(19)
_computing_cell_refinement
;
CrysAlisPro, Agilent Technologies,
Version 1.171.37.35 (release 13-08-2014 CrysAlis171 .NET)
(compiled Aug 13 2014,18:06:01)
;
_computing_data_collection
;
CrysAlisPro, Agilent Technologies,
Version 1.171.37.35 (release 13-08-2014 CrysAlis171 .NET)
(compiled Aug 13 2014,18:06:01)
;
_computing_data_reduction
;
CrysAlisPro, Agilent Technologies,
Version 1.171.37.35 (release 13-08-2014 CrysAlis171 .NET)
(compiled Aug 13 2014,18:06:01)
;
_computing_molecular_graphics 'Olex2 (Dolomanov et al., 2009)'
_computing_publication_material 'Olex2 (Dolomanov et al., 2009)'
_computing_structure_refinement 'ShelXL (Sheldrick, 2015)'
_computing_structure_solution 'ShelXS (Sheldrick, 2008)'
_diffrn_ambient_environment N~2~
_diffrn_ambient_temperature 120.00(11)
_diffrn_detector 'CCD plate'
_diffrn_detector_area_resol_mean 5.3095
_diffrn_detector_type Atlas
_diffrn_measured_fraction_theta_full 0.999
_diffrn_measured_fraction_theta_max 0.971
_diffrn_measurement_details
;
#__ type_ start__ end____ width___ exp.time_
  1 omega  -33.00   29.00   1.0000    1.0000
omega____ theta____ kappa____ phi______ frames
    -      -38.5000   37.0000  -60.0000 62

#__ type_ start__ end____ width___ exp.time_
  2 omega  -51.00   12.00   1.0000    1.0000
omega____ theta____ kappa____ phi______ frames
    -      -38.5000   57.0000 -150.0000 63

#__ type_ start__ end____ width___ exp.time_
  3 omega  -68.00  -18.00   1.0000    1.0000
omega____ theta____ kappa____ phi______ frames
    -      -38.5000  -37.0000  -30.0000 50

#__ type_ start__ end____ width___ exp.time_
  4 omega -105.00  -21.00   1.0000    1.0000
omega____ theta____ kappa____ phi______ frames
    -      -38.5000  -57.0000  -60.0000 84

#__ type_ start__ end____ width___ exp.time_
  5 omega   37.00   97.00   1.0000    4.0000
omega____ theta____ kappa____ phi______ frames
    -      104.9775  -45.0000  120.0000 60

#__ type_ start__ end____ width___ exp.time_
  6 omega   77.00  150.00   1.0000    4.0000
omega____ theta____ kappa____ phi______ frames
    -      104.9775    0.0000  150.0000 73

#__ type_ start__ end____ width___ exp.time_
  7 omega   60.00   85.00   1.0000    4.0000
omega____ theta____ kappa____ phi______ frames
    -      104.9775  -30.0000   60.0000 25

#__ type_ start__ end____ width___ exp.time_
  8 omega   52.00   81.00   1.0000    4.0000
omega____ theta____ kappa____ phi______ frames
    -      104.9775  -30.0000    0.0000 29

#__ type_ start__ end____ width___ exp.time_
  9 omega   42.00   92.00   1.0000    4.0000
omega____ theta____ kappa____ phi______ frames
    -      104.9775  -45.0000  -30.0000 50

#__ type_ start__ end____ width___ exp.time_
 10 omega   88.00  115.00   1.0000    4.0000
omega____ theta____ kappa____ phi______ frames
    -      104.9775  -65.0000  -77.5236 27

#__ type_ start__ end____ width___ exp.time_
 11 omega   36.00   99.00   1.0000    4.0000
omega____ theta____ kappa____ phi______ frames
    -      104.9775  -64.0000  -89.7910 63

#__ type_ start__ end____ width___ exp.time_
 12 omega   32.00   88.00   1.0000    4.0000
omega____ theta____ kappa____ phi______ frames
    -      104.9775  -30.0000  -90.0000 56

#__ type_ start__ end____ width___ exp.time_
 13 omega   25.00   75.00   1.0000    4.0000
omega____ theta____ kappa____ phi______ frames
    -      104.9775    0.0000  150.0000 50
;
_diffrn_measurement_device 'four-circle diffractometer'
_diffrn_measurement_device_type 'SuperNova, Dual, Cu at zero, Atlas'
_diffrn_measurement_method '\w scans'
_diffrn_orient_matrix_UB_11 -0.0980196000
_diffrn_orient_matrix_UB_12 -0.0412154000
_diffrn_orient_matrix_UB_13 -0.0520032000
_diffrn_orient_matrix_UB_21 0.0140688000
_diffrn_orient_matrix_UB_22 0.0124106000
_diffrn_orient_matrix_UB_23 -0.1073531000
_diffrn_orient_matrix_UB_31 0.0379131000
_diffrn_orient_matrix_UB_32 -0.1104903000
_diffrn_orient_matrix_UB_33 0.0073003000
_diffrn_radiation_monochromator mirror
_diffrn_radiation_probe x-ray
_diffrn_radiation_type CuK\a
_diffrn_radiation_wavelength 1.54184
_diffrn_reflns_av_R_equivalents 0.0407
_diffrn_reflns_av_unetI/netI 0.0466
_diffrn_reflns_Laue_measured_fraction_full 0.999
_diffrn_reflns_Laue_measured_fraction_max 0.971
_diffrn_reflns_limit_h_max 18
_diffrn_reflns_limit_h_min -17
_diffrn_reflns_limit_k_max 11
_diffrn_reflns_limit_k_min -15
_diffrn_reflns_limit_l_max 16
_diffrn_reflns_limit_l_min -16
_diffrn_reflns_number 10606
_diffrn_reflns_point_group_measured_fraction_full 0.999
_diffrn_reflns_point_group_measured_fraction_max 0.971
_diffrn_reflns_theta_full 67.684
_diffrn_reflns_theta_max 73.661
_diffrn_reflns_theta_min 3.042
_diffrn_source 'sealed X-ray tube'
_diffrn_source_type 'SuperNova (Cu) X-ray Source'
_exptl_absorpt_coefficient_mu 2.192
_exptl_absorpt_correction_T_max 0.810
_exptl_absorpt_correction_T_min 0.673
_exptl_absorpt_correction_type gaussian
_exptl_absorpt_process_details
;
CrysAlisPro, Agilent Technologies,
Version 1.171.37.35 (release 13-08-2014 CrysAlis171 .NET)
(compiled Aug 13 2014,18:06:01)
Numerical absorption correction based on gaussian integration over
			a multifaceted crystal model
Empirical absorption correction using spherical harmonics,
 implemented in SCALE3 ABSPACK scaling algorithm.
;
_exptl_crystal_colour orange
_exptl_crystal_colour_primary orange
_exptl_crystal_density_diffrn 1.591
_exptl_crystal_description block
_exptl_crystal_F_000 1248
_exptl_crystal_size_max 0.28
_exptl_crystal_size_mid 0.18
_exptl_crystal_size_min 0.13
_refine_diff_density_max 0.531
_refine_diff_density_min -0.443
_refine_diff_density_rms 0.058
_refine_ls_extinction_method none
_refine_ls_goodness_of_fit_ref 1.016
_refine_ls_hydrogen_treatment constr
_refine_ls_matrix_type full
_refine_ls_number_parameters 399
_refine_ls_number_reflns 5017
_refine_ls_number_restraints 42
_refine_ls_restrained_S_all 1.016
_refine_ls_R_factor_all 0.0719
_refine_ls_R_factor_gt 0.0584
_refine_ls_shift/su_max 0.000
_refine_ls_shift/su_mean 0.000
_refine_ls_structure_factor_coef Fsqd
_refine_ls_weighting_details 'w=1/[\s^2^(Fo^2^)+(0.0751P)^2^+1.9671P] where P=(Fo^2^+2Fc^2^)/3'
_refine_ls_weighting_scheme calc
_refine_ls_wR_factor_gt 0.1496
_refine_ls_wR_factor_ref 0.1640
_reflns_Friedel_coverage 0.000
_reflns_number_gt 4034
_reflns_number_total 5017
_reflns_threshold_expression 'I > 2\s(I)'
_cod_data_source_file d1ra07811a2.cif
_cod_data_source_block yy04_cu
_cod_original_cell_volume 2554.92(18)
_cod_database_code 7244269
_shelx_shelxl_version_number 2014/7
_chemical_oxdiff_formula 'C92 H80 Cl4 F24 N20 O24'
_shelx_space_group_comment
;
The symmetry employed for this shelxl refinement is uniquely defined
by the following loop, which should always be used as a source of
symmetry information in preference to the above space-group names.
They are only intended as comments.
;
_reflns_odcompleteness_completeness 99.92
_reflns_odcompleteness_iscentric 1
_reflns_odcompleteness_theta 66.97
_olex2_refinement_description
;
1. Fixed Uiso
 At 1.2 times of:
  All C(H) groups, All N(H) groups
 At 1.5 times of:
  All C(H,H,H) groups
2. Restrained distances
 F6B-C23 = F6A-C23 = F4B-C23 = F4A-C23 = F5B-C23 = F5A-C23
 1.33 with sigma of 0.005
3. Rigid bond restraints
 F5A, F5B, F4A, F4B, F6A, F6B
 with sigma for 1-2 distances of 0.01 and sigma for 1-3 distances of 0.01
4. Uiso/Uaniso restraints and constraints
F5A \\sim F5B \\sim F4A \\sim F4B \\sim F6B \\sim F6A: within 2A with sigma of
0.04 and sigma for terminal atoms of 0.08
5. Others
 Fixed Sof: F4A(0.6) F6A(0.6) F5A(0.6) F5B(0.4) F6B(0.4) F4B(0.4)
6.a Aromatic/amide H refined with riding coordinates:
 N5(H5), N3(H3), N1(H1), C10(H10), C12(H12), C4(H4), C13(H13), C3(H3A), C9(H9),
  C22(H22), C2(H2), C19(H19), C21(H21), C18(H18)
6.b Idealised Me refined as rotating group:
 C16(H16A,H16B,H16C), C7(H7A,H7B,H7C)
;
_olex2_date_sample_data_collection 2016-04-11
_olex2_submission_special_instructions 'No special instructions were received'

loop_
_space_group_symop_operation_xyz
'x, y, z'
'-x, y+1/2, -z+1/2'
'-x, -y, -z'
'x, -y-1/2, z-1/2'

loop_
_atom_site_label
_atom_site_type_symbol
_atom_site_fract_x
_atom_site_fract_y
_atom_site_fract_z
_atom_site_U_iso_or_equiv
_atom_site_adp_type
_atom_site_occupancy
_atom_site_site_symmetry_order
_atom_site_calc_flag
_atom_site_refinement_flags_posn
_atom_site_refinement_flags_adp
_atom_site_refinement_flags_occupancy
_atom_site_disorder_assembly
_atom_site_disorder_group
Cl1 Cl 0.41464(5) 0.35794(6) 0.09319(5) 0.0452(2) Uani 1 1 d . . . . .
O1 O -0.02318(14) 0.81214(19) -0.63741(16) 0.0520(5) Uani 1 1 d . . . . .
O4 O 0.32653(14) 0.30826(16) 0.07056(16) 0.0467(5) Uani 1 1 d . . . . .
F2 F 0.05998(14) 0.7772(2) -0.74139(15) 0.0739(7) Uani 1 1 d . . . . .
O6 O 0.42256(16) 0.43585(16) 0.17013(16) 0.0523(5) Uani 1 1 d . . . . .
N5 N 0.31946(18) 0.6112(2) -0.10311(18) 0.0444(6) Uani 1 1 d . . . . .
H5 H 0.3364 0.5667 -0.0539 0.053 Uiso 1 1 calc R . . . .
N2 N 0.26371(18) 1.0045(2) -0.23541(17) 0.0441(6) Uani 1 1 d . . . . .
F1 F -0.06323(16) 0.69429(19) -0.75475(16) 0.0704(6) Uani 1 1 d . . . . .
N3 N 0.22365(18) 1.0436(2) -0.33027(18) 0.0457(6) Uani 1 1 d . . . . .
H3 H 0.2340 1.1063 -0.3438 0.055 Uiso 1 1 calc R . . . .
N4 N 0.32983(15) 0.71190(19) -0.08201(17) 0.0383(5) Uani 1 1 d . . . . .
N1 N 0.34930(17) 0.91120(19) -0.06065(17) 0.0405(5) Uani 1 1 d . . . . .
H1 H 0.3212 0.8802 -0.1176 0.049 Uiso 1 1 calc R . . . .
C10 C 0.0629(2) 0.8382(3) -0.4579(2) 0.0479(7) Uani 1 1 d . . . . .
H10 H 0.0348 0.7800 -0.4410 0.057 Uiso 1 1 calc R . . . .
C11 C 0.04423(19) 0.8683(3) -0.5606(2) 0.0448(7) Uani 1 1 d . . . . .
C5 C 0.38372(19) 0.8520(2) 0.0249(2) 0.0378(6) Uani 1 1 d . . . . .
C12 C 0.0843(2) 0.9545(3) -0.5875(2) 0.0475(7) Uani 1 1 d . . . . .
H12 H 0.0704 0.9741 -0.6566 0.057 Uiso 1 1 calc R . . . .
C1 C 0.3556(2) 1.0154(2) -0.0638(2) 0.0447(7) Uani 1 1 d . . . . .
C4 C 0.4307(2) 0.9021(2) 0.1166(2) 0.0416(6) Uani 1 1 d . . . . .
H4 H 0.4554 0.8648 0.1774 0.050 Uiso 1 1 calc R . . . .
C15 C 0.37065(18) 0.7408(2) 0.0126(2) 0.0379(6) Uani 1 1 d . . . . .
C8 C 0.16529(19) 0.9821(2) -0.4065(2) 0.0432(7) Uani 1 1 d . . . . .
C13 C 0.1452(2) 1.0116(3) -0.5108(2) 0.0465(7) Uani 1 1 d . . . . .
H13 H 0.1729 1.0697 -0.5283 0.056 Uiso 1 1 calc R . . . .
C3 C 0.4403(2) 1.0077(2) 0.1162(2) 0.0483(7) Uani 1 1 d . . . . .
H3A H 0.4723 1.0412 0.1773 0.058 Uiso 1 1 calc R . . . .
C6 C 0.3108(2) 1.0659(2) -0.1631(2) 0.0457(7) Uani 1 1 d . . . . .
O2 O 0.1743(2) 0.4854(3) -0.5136(2) 0.0805(9) Uani 1 1 d . . . . .
F4A F 0.0717(5) 0.4165(7) -0.6458(4) 0.109(3) Uani 0.6 1 d D U P A 1
C17 C 0.2809(2) 0.5789(2) -0.2055(2) 0.0462(7) Uani 1 1 d . . . . .
F3 F 0.0578(2) 0.6678(2) -0.62623(17) 0.1076(11) Uani 1 1 d . . . . .
C16 C 0.4045(2) 0.6695(2) 0.1026(2) 0.0477(7) Uani 1 1 d . . . . .
H16A H 0.3563 0.6224 0.1038 0.072 Uiso 1 1 calc GR . . . .
H16B H 0.4223 0.7086 0.1658 0.072 Uiso 1 1 calc GR . . . .
H16C H 0.4565 0.6317 0.0962 0.072 Uiso 1 1 calc GR . . . .
F6A F 0.1626(7) 0.3202(5) -0.5279(9) 0.091(3) Uani 0.6 1 d D U P A 1
C9 C 0.12373(19) 0.8955(3) -0.3809(2) 0.0460(7) Uani 1 1 d . . . . .
H9 H 0.1368 0.8759 -0.3119 0.055 Uiso 1 1 calc R . . . .
C22 C 0.2431(2) 0.6495(3) -0.2853(2) 0.0473(7) Uani 1 1 d . . . . .
H22 H 0.2434 0.7196 -0.2709 0.057 Uiso 1 1 calc R . . . .
O5 O 0.48558(17) 0.2829(2) 0.1330(2) 0.0749(8) Uani 1 1 d . . . . .
C7 C 0.3172(3) 1.1802(2) -0.1739(2) 0.0542(8) Uani 1 1 d . . . . .
H7A H 0.3647 1.1960 -0.2044 0.081 Uiso 1 1 calc GR . . . .
H7B H 0.3315 1.2117 -0.1067 0.081 Uiso 1 1 calc GR . . . .
H7C H 0.2594 1.2062 -0.2173 0.081 Uiso 1 1 calc GR . . . .
C14 C 0.0075(2) 0.7389(3) -0.6877(2) 0.0560(8) Uani 1 1 d . . . . .
C2 C 0.4032(2) 1.0650(2) 0.0268(2) 0.0519(8) Uani 1 1 d . . . . .
H2 H 0.4103 1.1362 0.0279 0.062 Uiso 1 1 calc R . . . .
O3 O 0.4228(3) 0.4057(3) 0.0016(2) 0.0969(11) Uani 1 1 d . . . . .
F5A F 0.0530(3) 0.4011(5) -0.4968(5) 0.094(2) Uani 0.6 1 d D U P A 1
C19 C 0.2427(3) 0.4399(3) -0.3291(3) 0.0701(11) Uani 1 1 d . . . . .
H19 H 0.2431 0.3701 -0.3445 0.084 Uiso 1 1 calc R . . . .
C21 C 0.2055(2) 0.6143(3) -0.3856(2) 0.0519(8) Uani 1 1 d . . . . .
H21 H 0.1801 0.6607 -0.4389 0.062 Uiso 1 1 calc R . . . .
C20 C 0.2054(2) 0.5108(3) -0.4067(3) 0.0608(9) Uani 1 1 d . . . . .
C18 C 0.2795(3) 0.4741(3) -0.2281(3) 0.0621(9) Uani 1 1 d . . . . .
H18 H 0.3034 0.4269 -0.1750 0.075 Uiso 1 1 calc R . . . .
C23 C 0.1169(2) 0.4080(3) -0.5462(3) 0.0725(12) Uani 1 1 d D . . . .
F5B F 0.0372(4) 0.4312(8) -0.5345(7) 0.070(2) Uani 0.4 1 d D U P A 2
F6B F 0.1380(9) 0.3131(5) -0.5103(12) 0.084(5) Uani 0.4 1 d D U P A 2
F4B F 0.1040(7) 0.4034(14) -0.6484(4) 0.100(5) Uani 0.4 1 d D U P A 2

loop_
_atom_site_aniso_label
_atom_site_aniso_U_11
_atom_site_aniso_U_22
_atom_site_aniso_U_33
_atom_site_aniso_U_23
_atom_site_aniso_U_13
_atom_site_aniso_U_12
Cl1 0.0496(4) 0.0539(4) 0.0335(3) -0.0071(3) 0.0146(3) -0.0159(3)
O1 0.0424(11) 0.0778(15) 0.0386(10) 0.0007(10) 0.0165(9) 0.0078(10)
O4 0.0451(11) 0.0457(11) 0.0476(11) -0.0163(9) 0.0115(9) -0.0114(9)
F2 0.0571(11) 0.125(2) 0.0472(10) -0.0223(11) 0.0265(9) 0.0009(12)
O6 0.0627(13) 0.0449(12) 0.0426(11) -0.0100(9) 0.0061(10) -0.0183(10)
N5 0.0528(14) 0.0461(14) 0.0360(12) 0.0005(10) 0.0161(10) -0.0141(11)
N2 0.0538(14) 0.0520(14) 0.0297(11) 0.0062(10) 0.0175(10) 0.0181(11)
F1 0.0741(13) 0.0826(15) 0.0519(11) -0.0068(10) 0.0154(10) -0.0070(11)
N3 0.0540(14) 0.0516(14) 0.0324(11) 0.0068(10) 0.0146(10) 0.0121(11)
N4 0.0376(11) 0.0455(13) 0.0362(11) 0.0011(10) 0.0176(9) -0.0049(10)
N1 0.0532(13) 0.0436(13) 0.0274(10) -0.0018(9) 0.0163(10) 0.0111(10)
C10 0.0401(14) 0.071(2) 0.0371(14) 0.0098(13) 0.0179(12) 0.0085(14)
C11 0.0336(13) 0.070(2) 0.0335(13) 0.0043(13) 0.0144(11) 0.0132(13)
C5 0.0408(13) 0.0439(15) 0.0335(13) 0.0022(11) 0.0182(11) 0.0123(11)
C12 0.0497(16) 0.0641(19) 0.0321(13) 0.0111(13) 0.0174(12) 0.0192(14)
C1 0.0608(18) 0.0431(16) 0.0342(13) 0.0009(11) 0.0202(13) 0.0190(13)
C4 0.0485(15) 0.0454(16) 0.0313(12) 0.0015(11) 0.0125(11) 0.0164(12)
C15 0.0374(13) 0.0450(15) 0.0362(13) 0.0026(11) 0.0182(11) 0.0011(11)
C8 0.0400(14) 0.0593(18) 0.0356(13) 0.0067(12) 0.0193(12) 0.0181(13)
C13 0.0522(16) 0.0569(18) 0.0339(14) 0.0102(12) 0.0182(13) 0.0153(14)
C3 0.0630(18) 0.0464(16) 0.0331(13) -0.0063(12) 0.0110(13) 0.0185(14)
C6 0.0633(18) 0.0454(16) 0.0310(13) 0.0004(11) 0.0183(13) 0.0176(14)
O2 0.0786(18) 0.098(2) 0.0503(14) -0.0188(14) -0.0019(13) -0.0437(16)
F4A 0.086(6) 0.085(4) 0.097(4) -0.048(3) -0.058(3) 0.016(4)
C17 0.0446(15) 0.0545(17) 0.0433(15) -0.0021(13) 0.0190(12) -0.0188(13)
F3 0.166(3) 0.0967(19) 0.0387(11) 0.0041(11) -0.0002(14) 0.0662(19)
C16 0.0567(17) 0.0452(16) 0.0420(15) 0.0053(12) 0.0163(13) -0.0016(13)
F6A 0.089(7) 0.088(4) 0.081(3) -0.032(3) 0.004(4) 0.040(4)
C9 0.0395(14) 0.072(2) 0.0305(13) 0.0126(13) 0.0162(11) 0.0125(14)
C22 0.0372(14) 0.0605(19) 0.0447(15) -0.0031(13) 0.0131(12) -0.0038(13)
O5 0.0468(13) 0.0750(17) 0.097(2) -0.0299(15) 0.0137(13) -0.0027(12)
C7 0.084(2) 0.0470(17) 0.0345(14) 0.0034(12) 0.0230(15) 0.0208(16)
C14 0.0572(18) 0.080(2) 0.0290(13) 0.0047(14) 0.0099(13) 0.0140(17)
C2 0.074(2) 0.0419(16) 0.0387(15) -0.0047(12) 0.0158(14) 0.0219(15)
O3 0.133(3) 0.122(3) 0.0477(15) -0.0065(16) 0.0462(17) -0.049(2)
F5A 0.040(2) 0.071(4) 0.135(6) -0.036(3) -0.027(3) 0.004(2)
C19 0.092(3) 0.056(2) 0.059(2) -0.0103(17) 0.018(2) -0.038(2)
C21 0.0335(14) 0.073(2) 0.0457(16) -0.0036(15) 0.0069(12) -0.0058(14)
C20 0.0503(18) 0.081(2) 0.0464(17) -0.0154(17) 0.0077(14) -0.0310(18)
C18 0.082(2) 0.0539(19) 0.0506(18) -0.0015(15) 0.0211(17) -0.0324(18)
C23 0.0448(19) 0.070(3) 0.087(3) -0.033(2) -0.0037(19) -0.0017(18)
F5B 0.021(3) 0.077(6) 0.098(6) -0.011(4) -0.001(3) 0.012(2)
F6B 0.048(5) 0.052(4) 0.130(11) -0.052(4) -0.006(5) 0.014(3)
F4B 0.058(6) 0.157(13) 0.074(5) -0.038(5) 0.000(4) -0.050(7)

loop_
_atom_type_symbol
_atom_type_description
_atom_type_scat_dispersion_real
_atom_type_scat_dispersion_imag
_atom_type_scat_source
C C 0.0181 0.0091 'International Tables Vol C Tables 4.2.6.8 and 6.1.1.4'
H H 0.0000 0.0000 'International Tables Vol C Tables 4.2.6.8 and 6.1.1.4'
Cl Cl 0.3639 0.7018 'International Tables Vol C Tables 4.2.6.8 and 6.1.1.4'
F F 0.0727 0.0534 'International Tables Vol C Tables 4.2.6.8 and 6.1.1.4'
N N 0.0311 0.0180 'International Tables Vol C Tables 4.2.6.8 and 6.1.1.4'
O O 0.0492 0.0322 'International Tables Vol C Tables 4.2.6.8 and 6.1.1.4'

loop_
_exptl_crystal_face_index_h
_exptl_crystal_face_index_k
_exptl_crystal_face_index_l
_exptl_crystal_face_perp_dist
_exptl_oxdiff_crystal_face_indexfrac_h
_exptl_oxdiff_crystal_face_indexfrac_k
_exptl_oxdiff_crystal_face_indexfrac_l
_exptl_oxdiff_crystal_face_x
_exptl_oxdiff_crystal_face_y
_exptl_oxdiff_crystal_face_z
4 5 -7 0.0946 3.9899 5.0058 -6.9855 -0.2341 0.8682 -0.4528
-4 -5 7 0.0946 -3.9899 -5.0058 6.9855 0.2341 -0.8682 0.4528
2 -7 -5 0.0846 2.0302 -6.9986 -5.0077 0.3499 0.4793 0.8137
-2 7 5 0.0846 -2.0302 6.9986 5.0077 -0.3499 -0.4793 -0.8137
2 8 -2 0.0931 1.9731 8.0034 -1.9839 -0.4201 0.3401 -0.8240
-2 -8 2 0.0931 -1.9731 -8.0034 1.9839 0.4201 -0.3401 0.8240
-4 6 -4 0.1182 -4.0025 6.0040 -4.0016 0.3530 0.4478 -0.8443
-7 -5 0 0.0923 -6.9677 -5.0015 -0.0240 0.8904 -0.1575 0.2883
5 -5 4 0.1189 4.9969 -5.0037 4.0055 -0.4919 -0.4218 0.7716
8 3 1 0.1036 7.9700 3.0003 1.0236 -0.9581 0.0395 -0.0219
-7 3 7 0.0653 -7.0101 2.9962 6.9907 0.2001 -0.8119 -0.5458
7 -3 -7 0.0653 7.0101 -2.9962 -6.9907 -0.2001 0.8119 0.5458
0 -4 8 0.1088 -0.0043 -4.0061 7.9968 -0.2503 -0.9083 0.5009
-9 2 2 0.0720 -8.9913 1.9991 1.9827 0.6958 -0.3145 -0.5473
9 3 -4 0.0787 8.9789 3.0035 -3.9758 -0.7971 0.5904 -0.0205
-9 -4 4 0.0724 -8.9755 -4.0038 3.9743 0.8381 -0.6026 0.1311
-2 5 -6 0.1147 -1.9991 5.0050 -5.9992 0.3016 0.6780 -0.6726
7 5 -5 0.0741 6.9788 5.0046 -4.9778 -0.6315 0.6947 -0.3247
-6 -5 5 0.0770 -5.9810 -5.0046 4.9802 0.5335 -0.6809 0.3626
10 -2 -2 0.0764 9.9891 -1.9991 -1.9804 -0.7937 0.3283 0.5851

loop_
_geom_angle_atom_site_label_1
_geom_angle_atom_site_label_2
_geom_angle_atom_site_label_3
_geom_angle
_geom_angle_site_symmetry_1
_geom_angle_site_symmetry_3
_geom_angle_publ_flag
O6 Cl1 O4 109.81(13) . . ?
O6 Cl1 O5 108.68(15) . . ?
O5 Cl1 O4 108.93(15) . . ?
O3 Cl1 O4 109.46(17) . . ?
O3 Cl1 O6 108.40(17) . . ?
O3 Cl1 O5 111.5(2) . . ?
C14 O1 C11 116.8(2) . . ?
N4 N5 H5 120.2 . . ?
N4 N5 C17 119.5(2) . . ?
C17 N5 H5 120.2 . . ?
C6 N2 N3 118.4(3) . . ?
N2 N3 H3 120.2 . . ?
N2 N3 C8 119.7(3) . . ?
C8 N3 H3 120.2 . . ?
C15 N4 N5 118.9(2) . . ?
C5 N1 H1 117.3 . . ?
C5 N1 C1 125.3(2) . . ?
C1 N1 H1 117.3 . . ?
C11 C10 H10 120.4 . . ?
C9 C10 H10 120.4 . . ?
C9 C10 C11 119.3(3) . . ?
C10 C11 O1 118.1(3) . . ?
C12 C11 O1 120.3(2) . . ?
C12 C11 C10 121.5(3) . . ?
N1 C5 C4 117.3(3) . . ?
N1 C5 C15 117.3(2) . . ?
C4 C5 C15 125.4(2) . . ?
C11 C12 H12 120.3 . . ?
C11 C12 C13 119.3(3) . . ?
C13 C12 H12 120.3 . . ?
N1 C1 C6 117.2(3) . . ?
N1 C1 C2 117.4(3) . . ?
C2 C1 C6 125.4(3) . . ?
C5 C4 H4 120.4 . . ?
C3 C4 C5 119.2(3) . . ?
C3 C4 H4 120.4 . . ?
N4 C15 C5 114.0(2) . . ?
N4 C15 C16 124.7(3) . . ?
C5 C15 C16 121.2(2) . . ?
N3 C8 C13 119.0(3) . . ?
C9 C8 N3 121.2(2) . . ?
C9 C8 C13 119.7(3) . . ?
C12 C13 C8 120.1(3) . . ?
C12 C13 H13 120.0 . . ?
C8 C13 H13 120.0 . . ?
C4 C3 H3A 119.3 . . ?
C4 C3 C2 121.4(3) . . ?
C2 C3 H3A 119.3 . . ?
N2 C6 C1 114.4(3) . . ?
N2 C6 C7 125.0(3) . . ?
C1 C6 C7 120.4(3) . . ?
C23 O2 C20 120.1(3) . . ?
N5 C17 C22 121.3(3) . . ?
C18 C17 N5 119.0(3) . . ?
C18 C17 C22 119.7(3) . . ?
C15 C16 H16A 109.5 . . ?
C15 C16 H16B 109.5 . . ?
C15 C16 H16C 109.5 . . ?
H16A C16 H16B 109.5 . . ?
H16A C16 H16C 109.5 . . ?
H16B C16 H16C 109.5 . . ?
C10 C9 C8 120.1(3) . . ?
C10 C9 H9 119.9 . . ?
C8 C9 H9 119.9 . . ?
C17 C22 H22 120.3 . . ?
C21 C22 C17 119.4(3) . . ?
C21 C22 H22 120.3 . . ?
C6 C7 H7A 109.5 . . ?
C6 C7 H7B 109.5 . . ?
C6 C7 H7C 109.5 . . ?
H7A C7 H7B 109.5 . . ?
H7A C7 H7C 109.5 . . ?
H7B C7 H7C 109.5 . . ?
F2 C14 O1 112.1(3) . . ?
F1 C14 O1 109.0(3) . . ?
F1 C14 F2 106.9(2) . . ?
F1 C14 F3 108.9(3) . . ?
F3 C14 O1 113.8(3) . . ?
F3 C14 F2 105.9(3) . . ?
C1 C2 C3 119.3(3) . . ?
C1 C2 H2 120.3 . . ?
C3 C2 H2 120.3 . . ?
C20 C19 H19 120.5 . . ?
C20 C19 C18 119.1(4) . . ?
C18 C19 H19 120.5 . . ?
C22 C21 H21 119.9 . . ?
C20 C21 C22 120.2(3) . . ?
C20 C21 H21 119.9 . . ?
C19 C20 O2 123.6(4) . . ?
C21 C20 O2 114.8(3) . . ?
C21 C20 C19 121.3(3) . . ?
C17 C18 H18 119.8 . . ?
C19 C18 C17 120.3(4) . . ?
C19 C18 H18 119.8 . . ?
O2 C23 F4A 111.5(5) . . ?
O2 C23 F6A 109.7(6) . . ?
O2 C23 F5A 113.1(4) . . ?
O2 C23 F6B 121.5(7) . . ?
O2 C23 F4B 104.7(7) . . ?
F4A C23 F6A 110.2(7) . . ?
F4A C23 F5A 106.4(5) . . ?
F6A C23 F5A 105.7(6) . . ?
F5B C23 O2 109.3(5) . . ?
F5B C23 F6B 107.5(8) . . ?
F5B C23 F4B 106.7(7) . . ?
F6B C23 F4B 106.3(11) . . ?

loop_
_geom_bond_atom_site_label_1
_geom_bond_atom_site_label_2
_geom_bond_distance
_geom_bond_site_symmetry_2
_geom_bond_publ_flag
Cl1 O4 1.437(2) . ?
Cl1 O6 1.431(2) . ?
Cl1 O5 1.434(3) . ?
Cl1 O3 1.425(3) . ?
O1 C11 1.421(4) . ?
O1 C14 1.334(4) . ?
F2 C14 1.331(4) . ?
N5 H5 0.8600 . ?
N5 N4 1.338(3) . ?
N5 C17 1.395(4) . ?
N2 N3 1.343(3) . ?
N2 C6 1.297(4) . ?
F1 C14 1.314(4) . ?
N3 H3 0.8600 . ?
N3 C8 1.391(4) . ?
N4 C15 1.297(4) . ?
N1 H1 0.8600 . ?
N1 C5 1.356(3) . ?
N1 C1 1.359(4) . ?
C10 H10 0.9300 . ?
C10 C11 1.389(4) . ?
C10 C9 1.383(5) . ?
C11 C12 1.376(5) . ?
C5 C4 1.391(4) . ?
C5 C15 1.461(4) . ?
C12 H12 0.9300 . ?
C12 C13 1.379(5) . ?
C1 C6 1.465(4) . ?
C1 C2 1.380(4) . ?
C4 H4 0.9300 . ?
C4 C3 1.380(4) . ?
C15 C16 1.492(4) . ?
C8 C13 1.404(4) . ?
C8 C9 1.386(5) . ?
C13 H13 0.9300 . ?
C3 H3A 0.9300 . ?
C3 C2 1.386(4) . ?
C6 C7 1.497(4) . ?
O2 C20 1.417(4) . ?
O2 C23 1.318(4) . ?
F4A C23 1.319(4) . ?
C17 C22 1.401(5) . ?
C17 C18 1.393(5) . ?
F3 C14 1.322(4) . ?
C16 H16A 0.9600 . ?
C16 H16B 0.9600 . ?
C16 H16C 0.9600 . ?
F6A C23 1.320(4) . ?
C9 H9 0.9300 . ?
C22 H22 0.9300 . ?
C22 C21 1.381(4) . ?
C7 H7A 0.9600 . ?
C7 H7B 0.9600 . ?
C7 H7C 0.9600 . ?
C2 H2 0.9300 . ?
F5A C23 1.343(5) . ?
C19 H19 0.9300 . ?
C19 C20 1.383(6) . ?
C19 C18 1.384(5) . ?
C21 H21 0.9300 . ?
C21 C20 1.374(5) . ?
C18 H18 0.9300 . ?
C23 F5B 1.309(5) . ?
C23 F6B 1.329(5) . ?
C23 F4B 1.339(5) . ?

loop_
_geom_torsion_atom_site_label_1
_geom_torsion_atom_site_label_2
_geom_torsion_atom_site_label_3
_geom_torsion_atom_site_label_4
_geom_torsion
_geom_torsion_site_symmetry_1
_geom_torsion_site_symmetry_2
_geom_torsion_site_symmetry_3
_geom_torsion_site_symmetry_4
_geom_torsion_publ_flag
O1 C11 C12 C13 175.9(2) . . . . ?
N5 N4 C15 C5 175.9(2) . . . . ?
N5 N4 C15 C16 -2.6(4) . . . . ?
N5 C17 C22 C21 -179.8(3) . . . . ?
N5 C17 C18 C19 -179.2(3) . . . . ?
N2 N3 C8 C13 -161.8(2) . . . . ?
N2 N3 C8 C9 21.2(4) . . . . ?
N3 N2 C6 C1 -177.2(2) . . . . ?
N3 N2 C6 C7 6.1(4) . . . . ?
N3 C8 C13 C12 -177.1(3) . . . . ?
N3 C8 C9 C10 177.2(3) . . . . ?
N4 N5 C17 C22 -7.4(4) . . . . ?
N4 N5 C17 C18 173.2(3) . . . . ?
N1 C5 C4 C3 -0.2(4) . . . . ?
N1 C5 C15 N4 2.6(3) . . . . ?
N1 C5 C15 C16 -178.8(2) . . . . ?
N1 C1 C6 N2 5.1(4) . . . . ?
N1 C1 C6 C7 -178.0(3) . . . . ?
N1 C1 C2 C3 -1.4(5) . . . . ?
C10 C11 C12 C13 0.8(4) . . . . ?
C11 O1 C14 F2 -62.4(3) . . . . ?
C11 O1 C14 F1 179.4(3) . . . . ?
C11 O1 C14 F3 57.7(4) . . . . ?
C11 C10 C9 C8 0.1(4) . . . . ?
C11 C12 C13 C8 -0.5(4) . . . . ?
C5 N1 C1 C6 -177.7(3) . . . . ?
C5 N1 C1 C2 2.0(4) . . . . ?
C5 C4 C3 C2 0.7(5) . . . . ?
C1 N1 C5 C4 -1.2(4) . . . . ?
C1 N1 C5 C15 -179.5(3) . . . . ?
C4 C5 C15 N4 -175.6(3) . . . . ?
C4 C5 C15 C16 3.1(4) . . . . ?
C4 C3 C2 C1 0.1(5) . . . . ?
C15 C5 C4 C3 177.9(3) . . . . ?
C13 C8 C9 C10 0.2(4) . . . . ?
C6 N2 N3 C8 -173.6(2) . . . . ?
C6 C1 C2 C3 178.4(3) . . . . ?
C17 N5 N4 C15 -176.0(2) . . . . ?
C17 C22 C21 C20 -0.2(5) . . . . ?
C9 C10 C11 O1 -175.8(2) . . . . ?
C9 C10 C11 C12 -0.6(4) . . . . ?
C9 C8 C13 C12 0.0(4) . . . . ?
C22 C17 C18 C19 1.3(5) . . . . ?
C22 C21 C20 O2 -173.3(3) . . . . ?
C22 C21 C20 C19 -0.1(5) . . . . ?
C14 O1 C11 C10 -97.4(3) . . . . ?
C14 O1 C11 C12 87.4(3) . . . . ?
C2 C1 C6 N2 -174.6(3) . . . . ?
C2 C1 C6 C7 2.3(5) . . . . ?
C20 O2 C23 F4A 158.4(5) . . . . ?
C20 O2 C23 F6A -79.2(7) . . . . ?
C20 O2 C23 F5A 38.6(5) . . . . ?
C20 O2 C23 F5B 67.8(6) . . . . ?
C20 O2 C23 F6B -58.2(9) . . . . ?
C20 O2 C23 F4B -178.3(7) . . . . ?
C20 C19 C18 C17 -1.6(6) . . . . ?
C18 C17 C22 C21 -0.4(4) . . . . ?
C18 C19 C20 O2 173.6(4) . . . . ?
C18 C19 C20 C21 1.0(6) . . . . ?
C23 O2 C20 C19 51.1(5) . . . . ?
C23 O2 C20 C21 -135.9(3) . . . . ?
